data_4321333
loop_
_publ_author_name
'Katherine J. Franz'
'Nisha Singh'
'Bernhard Spingler'
'Stephen J. Lippard'

_publ_section_title
;
 Aminotroponiminates as Ligands for Potential Metal-Based Nitric Oxide
 Sensors
;
_journal_name_full 'Inorganic Chemistry'
_journal_page_first 4081
_journal_page_last 4092
_journal_paper_doi 10.1021/ic000344q
_journal_volume 39
_journal_year 2000
_chemical_formula_moiety CoC44H46N6O4S2
_chemical_formula_sum 'C45 H48 Cl2 Co N6 O4 S2'
_chemical_formula_weight 930.84
_chemical_name_common '[Co(iPrDATI)2]'
_chemical_name_systematic
; 
 ? 
;
_space_group_IT_number 2
_symmetry_cell_setting triclinic
_symmetry_space_group_name_Hall '-P 1'
_symmetry_space_group_name_H-M 'P -1'
_atom_sites_solution_hydrogens geom
_atom_sites_solution_primary direct
_atom_sites_solution_secondary difmap
_audit_creation_method SHELXL-97
_cell_angle_alpha 102.7690(10)
_cell_angle_beta 101.4010(10)
_cell_angle_gamma 94.3090(10)
_cell_formula_units_Z 2
_cell_length_a 12.1739(2)
_cell_length_b 13.2855(3)
_cell_length_c 14.8238(3)
_cell_measurement_temperature 188(2)
_cell_volume 2274.34(8)
_computing_structure_refinement 'SHELXL-97 (Sheldrick, 1997)'
_computing_structure_solution 'SHELXS-97 (Sheldrick, 1990)'
_diffrn_ambient_temperature 188(2)
_diffrn_measured_fraction_theta_full 0.890
_diffrn_measured_fraction_theta_max 0.890
_diffrn_radiation_monochromator graphite
_diffrn_radiation_source 'fine-focus sealed tube'
_diffrn_radiation_type MoK\a
_diffrn_radiation_wavelength 0.71073
_diffrn_reflns_av_R_equivalents 0.0229
_diffrn_reflns_av_sigmaI/netI 0.0402
_diffrn_reflns_limit_h_max 15
_diffrn_reflns_limit_h_min -15
_diffrn_reflns_limit_k_max 11
_diffrn_reflns_limit_k_min -17
_diffrn_reflns_limit_l_max 19
_diffrn_reflns_limit_l_min -16
_diffrn_reflns_number 14424
_diffrn_reflns_theta_full 28.30
_diffrn_reflns_theta_max 28.30
_diffrn_reflns_theta_min 1.44
_exptl_absorpt_coefficient_mu 0.635
_exptl_absorpt_correction_T_max 1.00
_exptl_absorpt_correction_T_min 0.847032
_exptl_absorpt_correction_type sadabs
_exptl_crystal_colour brown-red
_exptl_crystal_density_diffrn 1.359
_exptl_crystal_density_method 'not measured'
_exptl_crystal_description block
_exptl_crystal_F_000 970
_exptl_crystal_size_max 0.54
_exptl_crystal_size_mid 0.24
_exptl_crystal_size_min 0.20
_refine_diff_density_max 0.840
_refine_diff_density_min -0.711
_refine_diff_density_rms 0.072
_refine_ls_extinction_method none
_refine_ls_goodness_of_fit_ref 1.016
_refine_ls_hydrogen_treatment mixed
_refine_ls_matrix_type full
_refine_ls_number_parameters 559
_refine_ls_number_reflns 10060
_refine_ls_number_restraints 58
_refine_ls_restrained_S_all 1.032
_refine_ls_R_factor_all 0.0762
_refine_ls_R_factor_gt 0.0545
_refine_ls_shift/su_max 0.105
_refine_ls_shift/su_mean 0.005
_refine_ls_structure_factor_coef Fsqd
_refine_ls_weighting_details 'calc w=1/[\s^2^(Fo^2^)+(0.0703P)^2^+3.0574P] where P=(Fo^2^+2Fc^2^)/3'
_refine_ls_weighting_scheme calc
_refine_ls_wR_factor_gt 0.1353
_refine_ls_wR_factor_ref 0.1505
_reflns_number_gt 7829
_reflns_number_total 10060
_reflns_threshold_expression >2sigma(I)
_cod_data_source_file ic000344q_3.cif
_cod_data_source_block sad
_cod_database_code 4321333

loop_
_symmetry_equiv_pos_as_xyz
'x, y, z'
'-x, -y, -z'

loop_
_atom_site_label
_atom_site_type_symbol
_atom_site_fract_x
_atom_site_fract_y
_atom_site_fract_z
_atom_site_U_iso_or_equiv
_atom_site_adp_type
_atom_site_occupancy
_atom_site_symmetry_multiplicity
_atom_site_calc_flag
_atom_site_refinement_flags
_atom_site_disorder_assembly
_atom_site_disorder_group
Co1 Co 0.46043(3) 0.23808(3) 0.24053(2) 0.02696(11) Uani 1 1 d . . .
N1 N 0.5143(2) 0.29166(18) 0.13881(16) 0.0280(5) Uani 1 1 d . . .
N2 N 0.3791(2) 0.12686(19) 0.12756(17) 0.0311(5) Uani 1 1 d . . .
N3 N 0.3795(2) 0.32689(19) 0.32666(16) 0.0294(5) Uani 1 1 d . . .
N4 N 0.5268(2) 0.20339(18) 0.36249(16) 0.0289(5) Uani 1 1 d . . .
N5 N 0.9851(3) 0.2192(3) -0.0649(2) 0.0554(8) Uani 1 1 d . . .
N6 N 1.0087(2) 0.4063(3) 0.7179(2) 0.0525(8) Uani 1 1 d . . .
S1 S 0.60172(6) 0.39662(5) 0.16031(5) 0.03020(16) Uani 1 1 d . . .
S2 S 0.61887(6) 0.12144(5) 0.36799(5) 0.03268(17) Uani 1 1 d . . .
O1 O 0.5446(2) 0.48512(16) 0.14509(16) 0.0407(5) Uani 1 1 d . . .
O2 O 0.66875(19) 0.40661(17) 0.25397(14) 0.0375(5) Uani 1 1 d . . .
O3 O 0.6783(2) 0.13105(18) 0.29486(15) 0.0409(5) Uani 1 1 d . . .
O4 O 0.5670(2) 0.01911(16) 0.36407(17) 0.0469(6) Uani 1 1 d . . .
C1 C 0.4475(2) 0.2466(2) 0.04877(19) 0.0287(6) Uani 1 1 d . . .
C2 C 0.43268(15) 0.29768(15) -0.02367(11) 0.0362(7) Uani 1 1 d . . .
H2B H 0.4665 0.3680 -0.0053 0.043 Uiso 1 1 calc R . .
C3 C 0.37645(15) 0.26432(15) -0.11997(11) 0.0481(8) Uani 1 1 d R . .
H3B H 0.3718 0.3169 -0.1543 0.058 Uiso 1 1 d R . .
C4 C 0.32797(15) 0.16760(15) -0.17056(11) 0.0525(10) Uani 1 1 d R . .
H4B H 0.2959 0.1597 -0.2360 0.063 Uiso 1 1 d R . .
C5 C 0.32090(15) 0.07860(15) -0.13524(11) 0.0461(8) Uani 1 1 d R . .
H5A H 0.2960 0.0151 -0.1819 0.055 Uiso 1 1 d R . .
C6 C 0.3444(3) 0.0689(3) -0.0436(2) 0.0390(7) Uani 1 1 d . . .
H6A H 0.3306 -0.0002 -0.0371 0.047 Uiso 1 1 calc R . .
C7 C 0.3863(2) 0.1452(2) 0.04490(19) 0.0297(6) Uani 1 1 d . . .
C8 C 0.3117(3) 0.0305(3) 0.1307(2) 0.0413(7) Uani 1 1 d . . .
H8A H 0.2498 0.0094 0.0723 0.050 Uiso 1 1 calc R . .
C9 C 0.2590(4) 0.0541(4) 0.2163(3) 0.0639(12) Uani 1 1 d . . .
H9A H 0.2130 0.1111 0.2123 0.096 Uiso 1 1 calc R . .
H9B H 0.3187 0.0745 0.2743 0.096 Uiso 1 1 calc R . .
H9C H 0.2111 -0.0079 0.2178 0.096 Uiso 1 1 calc R . .
C10 C 0.3841(4) -0.0577(3) 0.1335(3) 0.0622(11) Uani 1 1 d . . .
H10A H 0.4170 -0.0709 0.0774 0.093 Uiso 1 1 calc R . .
H10B H 0.3371 -0.1208 0.1341 0.093 Uiso 1 1 calc R . .
H10C H 0.4447 -0.0385 0.1909 0.093 Uiso 1 1 calc R . .
C11 C 0.6886(2) 0.3758(2) 0.0754(2) 0.0305(6) Uani 1 1 d . . .
C12 C 0.6790(3) 0.4373(3) 0.0120(2) 0.0423(7) Uani 1 1 d . . .
H12A H 0.6303 0.4900 0.0165 0.051 Uiso 1 1 calc R . .
C13 C 0.7408(3) 0.4230(3) -0.0601(3) 0.0518(9) Uani 1 1 d . . .
H13A H 0.7304 0.4632 -0.1060 0.062 Uiso 1 1 calc R . .
C14 C 0.8145(3) 0.3526(3) -0.0637(2) 0.0465(8) Uani 1 1 d . . .
H14A H 0.8548 0.3431 -0.1130 0.056 Uiso 1 1 calc R . .
C15 C 0.8334(3) 0.2918(2) 0.0046(2) 0.0358(7) Uani 1 1 d . . .
C16 C 0.9163(3) 0.2212(3) 0.0030(2) 0.0424(8) Uani 1 1 d . . .
C17 C 0.9251(3) 0.1586(3) 0.0648(3) 0.0487(8) Uani 1 1 d . . .
H17A H 0.9789 0.1104 0.0634 0.058 Uiso 1 1 calc R . .
C18 C 0.8550(3) 0.1642(3) 0.1312(3) 0.0470(8) Uani 1 1 d . . .
H18A H 0.8622 0.1189 0.1728 0.056 Uiso 1 1 calc R . .
C19 C 0.7779(3) 0.2328(2) 0.1367(2) 0.0374(7) Uani 1 1 d . . .
H19A H 0.7326 0.2360 0.1823 0.045 Uiso 1 1 calc R . .
C20 C 0.7654(2) 0.2998(2) 0.0735(2) 0.0310(6) Uani 1 1 d . . .
C21 C 1.0657(4) 0.3109(4) -0.0486(3) 0.0704(13) Uani 1 1 d . . .
H21A H 1.0285 0.3734 -0.0331 0.106 Uiso 1 1 calc R . .
H21B H 1.0947 0.3102 -0.1058 0.106 Uiso 1 1 calc R . .
H21C H 1.1285 0.3112 0.0043 0.106 Uiso 1 1 calc R . .
C22 C 1.0353(4) 0.1232(5) -0.0886(4) 0.0845(16) Uani 1 1 d . . .
H22A H 0.9782 0.0634 -0.0987 0.127 Uiso 1 1 calc R . .
H22B H 1.0981 0.1214 -0.0364 0.127 Uiso 1 1 calc R . .
H22C H 1.0634 0.1204 -0.1466 0.127 Uiso 1 1 calc R . .
C23 C 0.4698(2) 0.2353(2) 0.43400(19) 0.0284(6) Uani 1 1 d . . .
C24 C 0.4703(3) 0.1879(2) 0.5082(2) 0.0361(7) Uani 1 1 d . . .
H24A H 0.5037 0.1251 0.5014 0.043 Uiso 1 1 calc R . .
C25 C 0.4303(3) 0.2161(3) 0.5920(2) 0.0437(8) Uani 1 1 d . . .
H25A H 0.4357 0.1673 0.6304 0.052 Uiso 1 1 calc R . .
C26 C 0.3847(3) 0.3039(3) 0.6257(2) 0.0469(8) Uani 1 1 d . . .
H26A H 0.3668 0.3114 0.6861 0.056 Uiso 1 1 calc R . .
C27 C 0.3620(3) 0.3837(3) 0.5800(2) 0.0396(7) Uani 1 1 d . . .
H27A H 0.3396 0.4432 0.6172 0.047 Uiso 1 1 calc R . .
C28 C 0.3670(3) 0.3894(2) 0.4901(2) 0.0348(6) Uani 1 1 d . . .
H28A H 0.3439 0.4510 0.4740 0.042 Uiso 1 1 calc R . .
C29 C 0.4011(2) 0.3180(2) 0.41540(19) 0.0285(6) Uani 1 1 d . . .
C30 C 0.3004(3) 0.3993(2) 0.2978(2) 0.0331(6) Uani 1 1 d . . .
H30A H 0.2429 0.4040 0.3378 0.040 Uiso 1 1 calc R . .
C31 C 0.2399(3) 0.3543(3) 0.1945(2) 0.0440(8) Uani 1 1 d . . .
H31A H 0.2021 0.2844 0.1875 0.066 Uiso 1 1 calc R . .
H31B H 0.2951 0.3506 0.1542 0.066 Uiso 1 1 calc R . .
H31C H 0.1838 0.3992 0.1755 0.066 Uiso 1 1 calc R . .
C32 C 0.3599(3) 0.5075(3) 0.3107(2) 0.0421(7) Uani 1 1 d . . .
H32A H 0.3981 0.5352 0.3774 0.063 Uiso 1 1 calc R . .
H32B H 0.3043 0.5530 0.2921 0.063 Uiso 1 1 calc R . .
H32C H 0.4157 0.5044 0.2710 0.063 Uiso 1 1 calc R . .
C33 C 0.7153(2) 0.1641(2) 0.4796(2) 0.0324(6) Uani 1 1 d . . .
C34 C 0.7270(3) 0.0938(3) 0.5350(3) 0.0489(9) Uani 1 1 d . . .
H34A H 0.6839 0.0270 0.5133 0.059 Uiso 1 1 calc R . .
C35 C 0.8024(3) 0.1203(4) 0.6236(3) 0.0620(12) Uani 1 1 d . . .
H35A H 0.8104 0.0712 0.6616 0.074 Uiso 1 1 calc R . .
C36 C 0.8646(3) 0.2160(3) 0.6557(2) 0.0508(9) Uani 1 1 d . . .
H36A H 0.9129 0.2337 0.7171 0.061 Uiso 1 1 calc R . .
C37 C 0.8581(3) 0.2894(3) 0.5990(2) 0.0356(7) Uani 1 1 d . . .
C38 C 0.9273(3) 0.3877(3) 0.6299(2) 0.0389(7) Uani 1 1 d . . .
C39 C 0.9137(3) 0.4579(3) 0.5756(3) 0.0467(8) Uani 1 1 d . . .
H39A H 0.9574 0.5244 0.5974 0.056 Uiso 1 1 calc R . .
C40 C 0.8356(3) 0.4337(2) 0.4873(3) 0.0424(8) Uani 1 1 d . . .
H40A H 0.8280 0.4840 0.4506 0.051 Uiso 1 1 calc R . .
C41 C 0.7709(3) 0.3390(2) 0.4537(2) 0.0346(6) Uani 1 1 d . . .
H41A H 0.7201 0.3234 0.3935 0.042 Uiso 1 1 calc R . .
C42 C 0.7801(2) 0.2644(2) 0.5089(2) 0.0306(6) Uani 1 1 d . . .
C43 C 1.0416(4) 0.5160(4) 0.7661(4) 0.0828(16) Uani 1 1 d . . .
H43A H 0.9739 0.5498 0.7729 0.124 Uiso 1 1 calc R . .
H43B H 1.0837 0.5500 0.7287 0.124 Uiso 1 1 calc R . .
H43C H 1.0895 0.5219 0.8290 0.124 Uiso 1 1 calc R . .
C44 C 1.1086(3) 0.3558(4) 0.7079(3) 0.0587(10) Uani 1 1 d . . .
H44A H 1.0862 0.2823 0.6753 0.088 Uiso 1 1 calc R . .
H44B H 1.1562 0.3613 0.7708 0.088 Uiso 1 1 calc R . .
H44C H 1.1510 0.3898 0.6707 0.088 Uiso 1 1 calc R . .
C1S C 1.0300(11) 0.8379(8) 0.6151(8) 0.235(4) Uani 1 1 d DU . .
Cl1 Cl 1.0312(4) 0.9658(4) 0.6570(3) 0.1798(16) Uani 0.70 1 d PDU . .
Cl2 Cl 0.9080(5) 0.7705(5) 0.5751(5) 0.184(2) Uani 0.50 1 d PDU . .
Cl1A Cl 0.9696(8) 0.9078(7) 0.6966(6) 0.143(2) Uani 0.30 1 d PDU . .
Cl2A Cl 0.9687(14) 0.8896(11) 0.5347(8) 0.229(5) Uani 0.30 1 d PDU . .
Cl1B Cl 0.9224(11) 0.7907(11) 0.6499(10) 0.149(4) Uani 0.20 1 d PDU . .

loop_
_atom_site_aniso_label
_atom_site_aniso_U_11
_atom_site_aniso_U_22
_atom_site_aniso_U_33
_atom_site_aniso_U_23
_atom_site_aniso_U_13
_atom_site_aniso_U_12
Co1 0.0311(2) 0.0281(2) 0.02006(18) 0.00263(14) 0.00495(14) 0.00478(15)
N1 0.0302(12) 0.0285(12) 0.0223(11) 0.0015(9) 0.0051(9) 0.0009(9)
N2 0.0325(12) 0.0318(12) 0.0270(11) 0.0059(10) 0.0056(10) -0.0016(10)
N3 0.0328(12) 0.0334(13) 0.0235(11) 0.0080(9) 0.0065(9) 0.0088(10)
N4 0.0346(13) 0.0275(12) 0.0233(11) 0.0045(9) 0.0035(9) 0.0071(10)
N5 0.0421(17) 0.075(2) 0.0500(18) 0.0059(16) 0.0199(14) 0.0129(16)
N6 0.0358(15) 0.070(2) 0.0379(15) -0.0085(14) 0.0048(12) -0.0051(14)
S1 0.0336(4) 0.0281(3) 0.0264(3) 0.0003(3) 0.0089(3) 0.0007(3)
S2 0.0388(4) 0.0250(3) 0.0297(3) 0.0017(3) 0.0007(3) 0.0085(3)
O1 0.0507(13) 0.0304(11) 0.0411(12) 0.0056(9) 0.0135(10) 0.0061(10)
O2 0.0421(12) 0.0359(11) 0.0274(10) -0.0011(9) 0.0033(9) -0.0024(9)
O3 0.0488(13) 0.0416(12) 0.0324(11) 0.0026(9) 0.0110(10) 0.0196(10)
O4 0.0536(14) 0.0232(11) 0.0529(14) 0.0032(10) -0.0059(11) 0.0018(10)
C1 0.0274(13) 0.0330(15) 0.0231(13) 0.0002(11) 0.0066(10) 0.0030(11)
C2 0.0401(17) 0.0391(16) 0.0266(14) 0.0036(12) 0.0077(12) -0.0005(13)
C3 0.060(2) 0.056(2) 0.0272(15) 0.0121(15) 0.0074(15) -0.0012(17)
C4 0.063(2) 0.066(2) 0.0210(14) 0.0029(15) 0.0065(14) -0.0109(19)
C5 0.052(2) 0.050(2) 0.0262(15) -0.0111(14) 0.0126(14) -0.0065(16)
C6 0.0426(17) 0.0360(16) 0.0321(15) -0.0045(13) 0.0108(13) -0.0035(13)
C7 0.0279(14) 0.0324(15) 0.0264(13) 0.0010(11) 0.0073(11) 0.0038(11)
C8 0.0448(18) 0.0370(17) 0.0361(16) 0.0092(13) 0.0002(14) -0.0100(14)
C9 0.073(3) 0.072(3) 0.046(2) 0.021(2) 0.0184(19) -0.022(2)
C10 0.068(3) 0.0354(19) 0.069(3) 0.0110(18) -0.013(2) -0.0065(18)
C11 0.0343(15) 0.0289(14) 0.0275(13) 0.0053(11) 0.0079(11) 0.0000(11)
C12 0.0468(19) 0.0453(19) 0.0413(17) 0.0183(15) 0.0142(15) 0.0101(15)
C13 0.061(2) 0.064(2) 0.0422(19) 0.0297(18) 0.0184(17) 0.0115(19)
C14 0.049(2) 0.062(2) 0.0316(16) 0.0141(15) 0.0150(14) 0.0039(17)
C15 0.0348(16) 0.0359(16) 0.0331(15) 0.0015(12) 0.0095(12) -0.0020(12)
C16 0.0330(16) 0.0481(19) 0.0395(17) -0.0004(14) 0.0070(13) 0.0007(14)
C17 0.0403(18) 0.0411(19) 0.064(2) 0.0111(17) 0.0108(16) 0.0103(15)
C18 0.0433(19) 0.0405(18) 0.062(2) 0.0217(17) 0.0112(16) 0.0064(15)
C19 0.0380(16) 0.0325(15) 0.0413(17) 0.0108(13) 0.0077(13) 0.0001(13)
C20 0.0314(14) 0.0293(14) 0.0278(14) 0.0019(11) 0.0033(11) -0.0019(11)
C21 0.049(2) 0.113(4) 0.046(2) 0.017(2) 0.0136(18) -0.008(2)
C22 0.072(3) 0.104(4) 0.081(3) 0.006(3) 0.034(3) 0.041(3)
C23 0.0314(14) 0.0270(13) 0.0237(13) 0.0022(10) 0.0038(11) 0.0018(11)
C24 0.0415(17) 0.0324(15) 0.0346(15) 0.0102(12) 0.0062(13) 0.0045(13)
C25 0.057(2) 0.0448(19) 0.0351(16) 0.0185(14) 0.0142(15) 0.0052(16)
C26 0.061(2) 0.054(2) 0.0325(16) 0.0153(15) 0.0198(15) 0.0104(17)
C27 0.0485(18) 0.0421(18) 0.0295(15) 0.0045(13) 0.0154(13) 0.0092(14)
C28 0.0425(17) 0.0369(16) 0.0276(14) 0.0075(12) 0.0113(12) 0.0122(13)
C29 0.0313(14) 0.0277(14) 0.0263(13) 0.0060(11) 0.0069(11) 0.0028(11)
C30 0.0345(15) 0.0413(17) 0.0293(14) 0.0135(12) 0.0115(12) 0.0148(13)
C31 0.0414(18) 0.057(2) 0.0341(16) 0.0131(15) 0.0028(13) 0.0171(16)
C32 0.052(2) 0.0393(17) 0.0429(18) 0.0174(14) 0.0162(15) 0.0178(15)
C33 0.0333(15) 0.0316(15) 0.0300(14) 0.0088(12) -0.0001(11) 0.0046(12)
C34 0.048(2) 0.0436(19) 0.051(2) 0.0219(16) -0.0056(16) -0.0059(15)
C35 0.058(2) 0.076(3) 0.054(2) 0.044(2) -0.0084(18) -0.010(2)
C36 0.0428(19) 0.072(3) 0.0347(17) 0.0219(17) -0.0032(14) -0.0070(17)
C37 0.0316(15) 0.0449(18) 0.0284(14) 0.0055(13) 0.0062(12) 0.0037(13)
C38 0.0291(15) 0.0437(18) 0.0379(16) -0.0043(14) 0.0107(12) 0.0002(13)
C39 0.0336(17) 0.0349(17) 0.066(2) -0.0001(16) 0.0138(16) -0.0011(13)
C40 0.0372(17) 0.0308(16) 0.063(2) 0.0162(15) 0.0145(15) 0.0080(13)
C41 0.0335(15) 0.0324(15) 0.0402(16) 0.0120(13) 0.0084(13) 0.0081(12)
C42 0.0297(14) 0.0308(14) 0.0310(14) 0.0053(11) 0.0075(11) 0.0062(11)
C43 0.051(2) 0.087(3) 0.075(3) -0.034(3) 0.000(2) -0.012(2)
C44 0.0385(19) 0.087(3) 0.047(2) 0.015(2) 0.0023(16) 0.0056(19)
C1S 0.218(8) 0.233(8) 0.214(8) -0.021(7) 0.034(7) 0.052(8)
Cl1 0.186(4) 0.172(4) 0.196(4) 0.069(3) 0.026(3) 0.079(3)
Cl2 0.142(4) 0.191(5) 0.165(5) -0.020(4) -0.001(4) -0.046(4)
Cl1A 0.155(6) 0.134(6) 0.145(6) 0.017(5) 0.061(5) 0.025(5)
Cl2A 0.295(13) 0.235(11) 0.167(9) 0.054(8) 0.046(9) 0.095(10)
Cl1B 0.128(7) 0.164(8) 0.141(8) -0.003(7) 0.061(6) -0.033(6)

loop_
_atom_type_symbol
_atom_type_description
_atom_type_scat_dispersion_real
_atom_type_scat_dispersion_imag
_atom_type_scat_source
C C 0.0033 0.0016 'International Tables Vol C Tables 4.2.6.8 and 6.1.1.4'
H H 0.0000 0.0000 'International Tables Vol C Tables 4.2.6.8 and 6.1.1.4'
N N 0.0061 0.0033 'International Tables Vol C Tables 4.2.6.8 and 6.1.1.4'
O O 0.0106 0.0060 'International Tables Vol C Tables 4.2.6.8 and 6.1.1.4'
S S 0.1246 0.1234 'International Tables Vol C Tables 4.2.6.8 and 6.1.1.4'
Co Co 0.3494 0.9721 'International Tables Vol C Tables 4.2.6.8 and 6.1.1.4'
Cl Cl 0.1484 0.1585 'International Tables Vol C Tables 4.2.6.8 and 6.1.1.4'

loop_
_geom_angle_atom_site_label_1
_geom_angle_atom_site_label_2
_geom_angle_atom_site_label_3
_geom_angle
_geom_angle_site_symmetry_1
_geom_angle_site_symmetry_3
_geom_angle_publ_flag
N4 Co1 N2 120.92(10) . . ?
N4 Co1 N3 80.33(9) . . ?
N2 Co1 N3 122.55(10) . . ?
N4 Co1 N1 138.20(10) . . ?
N2 Co1 N1 80.75(9) . . ?
N3 Co1 N1 120.03(10) . . ?
C1 N1 S1 122.3(2) . . ?
C1 N1 Co1 112.47(18) . . ?
S1 N1 Co1 123.18(13) . . ?
C7 N2 C8 119.6(2) . . ?
C7 N2 Co1 114.96(19) . . ?
C8 N2 Co1 125.41(19) . . ?
C29 N3 C30 119.8(2) . . ?
C29 N3 Co1 115.29(19) . . ?
C30 N3 Co1 124.90(17) . . ?
C23 N4 S2 122.9(2) . . ?
C23 N4 Co1 114.07(18) . . ?
S2 N4 Co1 121.44(13) . . ?
C16 N5 C21 115.7(3) . . ?
C16 N5 C22 114.8(4) . . ?
C21 N5 C22 112.2(4) . . ?
C38 N6 C44 112.3(3) . . ?
C38 N6 C43 114.5(4) . . ?
C44 N6 C43 109.7(3) . . ?
O2 S1 O1 116.14(13) . . ?
O2 S1 N1 105.42(13) . . ?
O1 S1 N1 112.17(13) . . ?
O2 S1 C11 110.06(14) . . ?
O1 S1 C11 105.60(14) . . ?
N1 S1 C11 107.19(12) . . ?
O4 S2 O3 116.93(15) . . ?
O4 S2 N4 111.72(14) . . ?
O3 S2 N4 104.81(13) . . ?
O4 S2 C33 106.72(14) . . ?
O3 S2 C33 108.48(14) . . ?
N4 S2 C33 107.87(13) . . ?
C2 C1 N1 122.8(2) . . ?
C2 C1 C7 125.1(2) . . ?
N1 C1 C7 111.8(2) . . ?
C1 C2 C3 131.68(13) . . ?
C4 C3 C2 129.2 . . ?
C3 C4 C5 126.0 . . ?
C6 C5 C4 129.88(15) . . ?
C5 C6 C7 131.3(3) . . ?
N2 C7 C6 122.7(3) . . ?
N2 C7 C1 115.6(2) . . ?
C6 C7 C1 121.5(3) . . ?
N2 C8 C9 108.4(3) . . ?
N2 C8 C10 111.2(3) . . ?
C9 C8 C10 111.6(3) . . ?
C12 C11 C20 121.0(3) . . ?
C12 C11 S1 116.8(2) . . ?
C20 C11 S1 122.2(2) . . ?
C11 C12 C13 120.5(3) . . ?
C14 C13 C12 120.0(3) . . ?
C13 C14 C15 121.6(3) . . ?
C14 C15 C16 121.1(3) . . ?
C14 C15 C20 118.9(3) . . ?
C16 C15 C20 120.0(3) . . ?
C17 C16 C15 119.0(3) . . ?
C17 C16 N5 123.3(3) . . ?
C15 C16 N5 117.7(3) . . ?
C16 C17 C18 121.0(3) . . ?
C19 C18 C17 121.6(3) . . ?
C18 C19 C20 119.6(3) . . ?
C19 C20 C11 123.5(3) . . ?
C19 C20 C15 118.8(3) . . ?
C11 C20 C15 117.6(3) . . ?
C24 C23 N4 123.4(3) . . ?
C24 C23 C29 124.9(3) . . ?
N4 C23 C29 111.4(2) . . ?
C23 C24 C25 131.6(3) . . ?
C26 C25 C24 128.8(3) . . ?
C25 C26 C27 126.4(3) . . ?
C28 C27 C26 129.9(3) . . ?
C27 C28 C29 131.2(3) . . ?
N3 C29 C28 122.3(3) . . ?
N3 C29 C23 115.4(2) . . ?
C28 C29 C23 122.1(2) . . ?
N3 C30 C32 112.2(3) . . ?
N3 C30 C31 108.4(2) . . ?
C32 C30 C31 110.6(3) . . ?
C34 C33 C42 121.6(3) . . ?
C34 C33 S2 116.2(2) . . ?
C42 C33 S2 122.1(2) . . ?
C33 C34 C35 120.1(3) . . ?
C36 C35 C34 120.6(3) . . ?
C35 C36 C37 121.0(3) . . ?
C36 C37 C38 121.4(3) . . ?
C36 C37 C42 119.1(3) . . ?
C38 C37 C42 119.4(3) . . ?
C39 C38 C37 119.3(3) . . ?
C39 C38 N6 123.5(3) . . ?
C37 C38 N6 117.2(3) . . ?
C38 C39 C40 121.1(3) . . ?
C41 C40 C39 121.2(3) . . ?
C40 C41 C42 119.7(3) . . ?
C41 C42 C33 123.4(3) . . ?
C41 C42 C37 119.1(3) . . ?
C33 C42 C37 117.5(3) . . ?
Cl2A C1S Cl2 75.4(9) . . ?
Cl2A C1S Cl1B 101.3(12) . . ?
Cl2 C1S Cl1B 38.1(5) . . ?
Cl2A C1S Cl1 68.9(7) . . ?
Cl2 C1S Cl1 116.3(9) . . ?
Cl1B C1S Cl1 101.5(9) . . ?
Cl2A C1S Cl1A 92.0(9) . . ?
Cl2 C1S Cl1A 85.2(8) . . ?
Cl1B C1S Cl1A 56.6(7) . . ?
Cl1 C1S Cl1A 47.0(4) . . ?
Cl1A Cl1 C1S 66.8(5) . . ?
Cl1A Cl1 Cl2A 94.0(7) . . ?
C1S Cl1 Cl2A 53.5(5) . . ?
Cl1B Cl2 C1S 72.3(7) . . ?
Cl1B Cl2 Cl2A 108.0(9) . . ?
C1S Cl2 Cl2A 52.0(5) . . ?
Cl1B Cl2 Cl1A 40.1(8) . . ?
C1S Cl2 Cl1A 48.8(5) . . ?
Cl2A Cl2 Cl1A 68.3(5) . . ?
Cl1 Cl1A Cl1B 123.3(7) . . ?
Cl1 Cl1A C1S 66.2(5) . . ?
Cl1B Cl1A C1S 60.2(5) . . ?
Cl1 Cl1A Cl2 100.0(5) . . ?
Cl1B Cl1A Cl2 25.7(5) . . ?
C1S Cl1A Cl2 46.0(4) . . ?
Cl1 Cl1A Cl2A 51.5(5) . . ?
Cl1B Cl1A Cl2A 76.0(7) . . ?
C1S Cl1A Cl2A 42.5(5) . . ?
Cl2 Cl1A Cl2A 50.5(4) . . ?
C1S Cl2A Cl1 57.6(5) . . ?
C1S Cl2A Cl2 52.6(6) . . ?
Cl1 Cl2A Cl2 94.1(6) . . ?
C1S Cl2A Cl1A 45.5(5) . . ?
Cl1 Cl2A Cl1A 34.5(3) . . ?
Cl2 Cl2A Cl1A 61.3(4) . . ?
Cl2 Cl1B Cl1A 114.2(12) . . ?
Cl2 Cl1B C1S 69.5(7) . . ?
Cl1A Cl1B C1S 63.2(6) . . ?

loop_
_geom_bond_atom_site_label_1
_geom_bond_atom_site_label_2
_geom_bond_distance
_geom_bond_site_symmetry_2
_geom_bond_publ_flag
Co1 N4 1.995(2) . ?
Co1 N2 2.000(2) . ?
Co1 N3 1.999(2) . ?
Co1 N1 2.001(2) . ?
N1 C1 1.395(3) . ?
N1 S1 1.620(2) . ?
N2 C7 1.319(4) . ?
N2 C8 1.482(4) . ?
N3 C29 1.323(3) . ?
N3 C30 1.481(4) . ?
N4 C23 1.386(4) . ?
N4 S2 1.623(2) . ?
N5 C16 1.430(4) . ?
N5 C21 1.450(6) . ?
N5 C22 1.458(6) . ?
N6 C38 1.433(4) . ?
N6 C44 1.449(5) . ?
N6 C43 1.461(5) . ?
S1 O2 1.437(2) . ?
S1 O1 1.447(2) . ?
S1 C11 1.788(3) . ?
S2 O4 1.439(2) . ?
S2 O3 1.440(2) . ?
S2 C33 1.776(3) . ?
C1 C2 1.382(3) . ?
C1 C7 1.473(4) . ?
C2 C3 1.4111 . ?
C3 C4 1.3590 . ?
C4 C5 1.3985 . ?
C5 C6 1.369(4) . ?
C6 C7 1.441(4) . ?
C8 C9 1.516(5) . ?
C8 C10 1.522(5) . ?
C11 C12 1.368(4) . ?
C11 C20 1.426(4) . ?
C12 C13 1.413(5) . ?
C13 C14 1.344(5) . ?
C14 C15 1.423(5) . ?
C15 C16 1.429(5) . ?
C15 C20 1.429(4) . ?
C16 C17 1.361(5) . ?
C17 C18 1.417(5) . ?
C18 C19 1.358(5) . ?
C19 C20 1.423(4) . ?
C23 C24 1.382(4) . ?
C23 C29 1.471(4) . ?
C24 C25 1.408(4) . ?
C25 C26 1.367(5) . ?
C26 C27 1.395(5) . ?
C27 C28 1.363(4) . ?
C28 C29 1.441(4) . ?
C30 C32 1.515(5) . ?
C30 C31 1.526(4) . ?
C33 C34 1.371(4) . ?
C33 C42 1.428(4) . ?
C34 C35 1.401(5) . ?
C35 C36 1.363(6) . ?
C36 C37 1.420(5) . ?
C37 C38 1.429(4) . ?
C37 C42 1.431(4) . ?
C38 C39 1.359(5) . ?
C39 C40 1.413(5) . ?
C40 C41 1.367(4) . ?
C41 C42 1.416(4) . ?
C1S Cl2A 1.593(13) . ?
C1S Cl2 1.605(12) . ?
C1S Cl1B 1.632(13) . ?
C1S Cl1 1.673(11) . ?
C1S Cl1A 1.680(13) . ?
Cl1 Cl1A 1.336(9) . ?
Cl1 Cl2A 1.848(13) . ?
Cl2 Cl1B 1.057(12) . ?
Cl2 Cl2A 1.955(16) . ?
Cl2 Cl1A 2.223(10) . ?
Cl1A Cl1B 1.570(15) . ?
Cl1A Cl2A 2.355(14) . ?
